data_4087945
loop_
_publ_author_name
'Haas, Michael'
'Leypold, Mario'
'Schnalzer, Dominik'
'Torvisco, Ana'
'Stueger, Harald'

_publ_section_title
;
 Stable Germenolates and Germenes with Exocyclic Structures
;
_journal_issue 21
_journal_name_full Organometallics
_journal_page_first 5291
_journal_paper_doi 10.1021/acs.organomet.5b00750
_journal_volume 34
_journal_year 2015
_chemical_formula_moiety 'C27 H62 Ge2 O Si7'
_chemical_formula_sum 'C27 H62 Ge2 O Si7'
_chemical_formula_weight 744.57
_space_group_crystal_system monoclinic
_space_group_IT_number 14
_space_group_name_Hall '-P 2yn'
_space_group_name_H-M_alt 'P 1 21/n 1'
_atom_sites_solution_hydrogens geom
_audit_creation_method SHELXL-2014
_audit_update_record
;
2014-09-15 # Formatted by publCIF

;
_cell_angle_alpha 90
_cell_angle_beta 107.504(6)
_cell_angle_gamma 90
_cell_formula_units_Z 4
_cell_length_a 18.786(3)
_cell_length_b 9.4192(12)
_cell_length_c 24.162(3)
_cell_measurement_reflns_used 9724
_cell_measurement_temperature 103(2)
_cell_measurement_theta_max 27.18
_cell_measurement_theta_min 2.27
_cell_volume 4077.5(10)
_computing_cell_refinement 'Bruker SAINT'
_computing_data_collection 'Bruker APEX2'
_computing_data_reduction 'Bruker SAINT'
_computing_molecular_graphics 'Bruker SHELXTL'
_computing_publication_material 'Bruker SHELXTL'
_computing_structure_refinement 'SHELXL-2014 (Sheldrick 2014)'
_computing_structure_solution 'SHELXS-97 (Sheldrick 2008)'
_diffrn_ambient_temperature 103(2)
_diffrn_measured_fraction_theta_full 0.999
_diffrn_measured_fraction_theta_max 0.991
_diffrn_measurement_device_type 'Bruker APEX-II CCD'
_diffrn_measurement_method '\f and \w scans'
_diffrn_radiation_monochromator graphite
_diffrn_radiation_source 'sealed tube'
_diffrn_radiation_type MoK\a
_diffrn_radiation_wavelength 0.71073
_diffrn_reflns_av_R_equivalents 0.0516
_diffrn_reflns_av_unetI/netI 0.0336
_diffrn_reflns_Laue_measured_fraction_full 0.999
_diffrn_reflns_Laue_measured_fraction_max 0.991
_diffrn_reflns_limit_h_max 24
_diffrn_reflns_limit_h_min -24
_diffrn_reflns_limit_k_max 12
_diffrn_reflns_limit_k_min -12
_diffrn_reflns_limit_l_max 31
_diffrn_reflns_limit_l_min -30
_diffrn_reflns_number 81637
_diffrn_reflns_point_group_measured_fraction_full 0.999
_diffrn_reflns_point_group_measured_fraction_max 0.991
_diffrn_reflns_theta_full 25.242
_diffrn_reflns_theta_max 27.226
_diffrn_reflns_theta_min 2.274
_exptl_absorpt_coefficient_mu 1.698
_exptl_absorpt_correction_T_max 0.741
_exptl_absorpt_correction_T_min 0.652
_exptl_absorpt_correction_type multi-scan
_exptl_absorpt_process_details SADABS
_exptl_crystal_colour colourless
_exptl_crystal_density_diffrn 1.213
_exptl_crystal_description plate
_exptl_crystal_F_000 1576
_exptl_crystal_size_max 0.150
_exptl_crystal_size_mid 0.030
_exptl_crystal_size_min 0.014
_refine_diff_density_max 0.417
_refine_diff_density_min -0.324
_refine_diff_density_rms 0.063
_refine_ls_extinction_method none
_refine_ls_goodness_of_fit_ref 1.001
_refine_ls_hydrogen_treatment constr
_refine_ls_matrix_type full
_refine_ls_number_parameters 354
_refine_ls_number_reflns 9026
_refine_ls_number_restraints 0
_refine_ls_restrained_S_all 1.001
_refine_ls_R_factor_all 0.0407
_refine_ls_R_factor_gt 0.0262
_refine_ls_shift/su_max 0.001
_refine_ls_shift/su_mean 0.000
_refine_ls_structure_factor_coef Fsqd
_refine_ls_weighting_details 'w=1/[\s^2^(Fo^2^)+(0.0256P)^2^+1.3160P] where P=(Fo^2^+2Fc^2^)/3'
_refine_ls_weighting_scheme calc
_refine_ls_wR_factor_gt 0.0533
_refine_ls_wR_factor_ref 0.0576
_reflns_Friedel_coverage 0.000
_reflns_number_gt 7346
_reflns_number_total 9026
_reflns_threshold_expression 'I > 2\s(I)'
_cod_data_source_file om5b00750_si_001.cif
_cod_data_source_block AT356_a
_cod_original_cell_volume 4077.5(9)
_cod_original_sg_symbol_H-M 'P 21/n'
_cod_database_code 4087945
_publcif_datablock.id {dcc85ecf-add0-48b4-941a-f9bf566ebe4c}

_shelx_space_group_comment
;
The symmetry employed for this shelxl refinement is uniquely defined
by the following loop, which should always be used as a source of
symmetry information in preference to the above space-group names.
They are only intended as comments.
;
_shelx_estimated_absorpt_t_min 0.785
_shelx_estimated_absorpt_t_max 0.977
_shelxl_version_number 2014-3

loop_
_space_group_symop_operation_xyz
'x, y, z'
'-x+1/2, y+1/2, -z+1/2'
'-x, -y, -z'
'x-1/2, -y-1/2, z-1/2'

loop_
_atom_site_label
_atom_site_type_symbol
_atom_site_fract_x
_atom_site_fract_y
_atom_site_fract_z
_atom_site_U_iso_or_equiv
_atom_site_adp_type
_atom_site_occupancy
_atom_site_site_symmetry_order
_atom_site_calc_flag
_atom_site_refinement_flags_posn
_atom_site_refinement_flags_adp
C1 C 0.21513(10) 0.13884(18) 0.64444(7) 0.0158(4) Uani 1 1 d . .
C2 C 0.13153(10) 0.14771(18) 0.63304(7) 0.0161(4) Uani 1 1 d . .
C3 C 0.09925(10) 0.26313(18) 0.65332(8) 0.0180(4) Uani 1 1 d . .
C4 C 0.02213(10) 0.2664(2) 0.64237(8) 0.0216(4) Uani 1 1 d . .
H4 H 0.0003 0.3441 0.6564 0.026 Uiso 1 1 calc R U
C5 C -0.02377(10) 0.1596(2) 0.61163(8) 0.0238(4) Uani 1 1 d . .
C6 C 0.00942(10) 0.0467(2) 0.59191(8) 0.0236(4) Uani 1 1 d . .
H6 H -0.0214 -0.0269 0.5705 0.028 Uiso 1 1 calc R U
C7 C 0.08627(10) 0.03757(19) 0.60237(8) 0.0190(4) Uani 1 1 d . .
C8 C 0.14606(10) 0.38125(19) 0.68812(8) 0.0212(4) Uani 1 1 d . .
H8A H 0.1143 0.4638 0.6881 0.032 Uiso 1 1 calc R U
H8B H 0.1851 0.4075 0.6707 0.032 Uiso 1 1 calc R U
H8C H 0.1692 0.3492 0.7281 0.032 Uiso 1 1 calc R U
C9 C -0.10729(11) 0.1648(2) 0.60031(10) 0.0353(5) Uani 1 1 d . .
H9A H -0.1193 0.2334 0.6266 0.053 Uiso 1 1 calc R U
H9B H -0.1254 0.0706 0.6069 0.053 Uiso 1 1 calc R U
H9C H -0.1314 0.1937 0.5600 0.053 Uiso 1 1 calc R U
C10 C 0.11794(11) -0.0897(2) 0.57996(9) 0.0277(5) Uani 1 1 d . .
H10A H 0.0772 -0.1530 0.5594 0.042 Uiso 1 1 calc R U
H10B H 0.1521 -0.1406 0.6126 0.042 Uiso 1 1 calc R U
H10C H 0.1451 -0.0580 0.5533 0.042 Uiso 1 1 calc R U
C11 C 0.35509(11) 0.3207(2) 0.75741(8) 0.0235(4) Uani 1 1 d . .
H11A H 0.3930 0.3674 0.7892 0.035 Uiso 1 1 calc R U
H11B H 0.3695 0.2216 0.7545 0.035 Uiso 1 1 calc R U
H11C H 0.3068 0.3238 0.7651 0.035 Uiso 1 1 calc R U
C12 C 0.30636(11) 0.59729(19) 0.68922(9) 0.0265(5) Uani 1 1 d . .
H12A H 0.2611 0.5892 0.7012 0.040 Uiso 1 1 calc R U
H12B H 0.2939 0.6399 0.6505 0.040 Uiso 1 1 calc R U
H12C H 0.3428 0.6573 0.7169 0.040 Uiso 1 1 calc R U
C13 C 0.44374(11) 0.5565(2) 0.60480(8) 0.0232(4) Uani 1 1 d . .
H13A H 0.4132 0.6402 0.6059 0.035 Uiso 1 1 calc R U
H13B H 0.4166 0.4938 0.5731 0.035 Uiso 1 1 calc R U
H13C H 0.4906 0.5865 0.5985 0.035 Uiso 1 1 calc R U
C14 C 0.51947(11) 0.57848(19) 0.73610(9) 0.0254(4) Uani 1 1 d . .
H14A H 0.5665 0.6050 0.7292 0.038 Uiso 1 1 calc R U
H14B H 0.5301 0.5286 0.7733 0.038 Uiso 1 1 calc R U
H14C H 0.4903 0.6642 0.7371 0.038 Uiso 1 1 calc R U
C15 C 0.43045(10) -0.04613(19) 0.68781(8) 0.0202(4) Uani 1 1 d . .
H15A H 0.4025 -0.1307 0.6699 0.030 Uiso 1 1 calc R U
H15B H 0.3993 0.0125 0.7048 0.030 Uiso 1 1 calc R U
H15C H 0.4756 -0.0751 0.7183 0.030 Uiso 1 1 calc R U
C16 C 0.50969(11) -0.06068(19) 0.59406(9) 0.0240(4) Uani 1 1 d . .
H16A H 0.5553 -0.0952 0.6227 0.036 Uiso 1 1 calc R U
H16B H 0.5229 -0.0074 0.5637 0.036 Uiso 1 1 calc R U
H16C H 0.4781 -0.1416 0.5766 0.036 Uiso 1 1 calc R U
C17 C 0.29278(11) -0.0469(2) 0.53864(9) 0.0289(5) Uani 1 1 d . .
H17A H 0.2450 -0.0267 0.5094 0.043 Uiso 1 1 calc R U
H17B H 0.2837 -0.0960 0.5716 0.043 Uiso 1 1 calc R U
H17C H 0.3232 -0.1073 0.5216 0.043 Uiso 1 1 calc R U
C18 C 0.35859(12) 0.2099(2) 0.49786(8) 0.0277(5) Uani 1 1 d . .
H18A H 0.3905 0.1486 0.4827 0.042 Uiso 1 1 calc R U
H18B H 0.3827 0.3025 0.5083 0.042 Uiso 1 1 calc R U
H18C H 0.3103 0.2225 0.4682 0.042 Uiso 1 1 calc R U
C19 C 0.12671(14) 0.2630(2) 0.48087(9) 0.0415(6) Uani 1 1 d . .
H19A H 0.1047 0.1991 0.5032 0.062 Uiso 1 1 calc R U
H19B H 0.1592 0.2087 0.4636 0.062 Uiso 1 1 calc R U
H19C H 0.0869 0.3081 0.4500 0.062 Uiso 1 1 calc R U
C20 C 0.11598(12) 0.5210(2) 0.55151(10) 0.0354(5) Uani 1 1 d . .
H20A H 0.1438 0.5883 0.5811 0.053 Uiso 1 1 calc R U
H20B H 0.0832 0.4636 0.5673 0.053 Uiso 1 1 calc R U
H20C H 0.0859 0.5733 0.5174 0.053 Uiso 1 1 calc R U
C21 C 0.23318(12) 0.5161(2) 0.49027(10) 0.0383(6) Uani 1 1 d . .
H21A H 0.1975 0.5531 0.4548 0.057 Uiso 1 1 calc R U
H21B H 0.2711 0.4592 0.4801 0.057 Uiso 1 1 calc R U
H21C H 0.2573 0.5955 0.5151 0.057 Uiso 1 1 calc R U
C22 C 0.57136(12) 0.3155(2) 0.54089(8) 0.0304(5) Uani 1 1 d . .
H22A H 0.6070 0.3403 0.5200 0.046 Uiso 1 1 calc R U
H22B H 0.5313 0.3863 0.5325 0.046 Uiso 1 1 calc R U
H22C H 0.5501 0.2217 0.5283 0.046 Uiso 1 1 calc R U
C23 C 0.65972(11) 0.4941(2) 0.64269(9) 0.0312(5) Uani 1 1 d . .
H23A H 0.6971 0.5159 0.6230 0.047 Uiso 1 1 calc R U
H23B H 0.6832 0.4969 0.6848 0.047 Uiso 1 1 calc R U
H23C H 0.6194 0.5643 0.6317 0.047 Uiso 1 1 calc R U
C24 C 0.69958(12) 0.1819(2) 0.63463(10) 0.0365(5) Uani 1 1 d . .
H24A H 0.6796 0.0861 0.6246 0.055 Uiso 1 1 calc R U
H24B H 0.7288 0.1849 0.6757 0.055 Uiso 1 1 calc R U
H24C H 0.7317 0.2068 0.6108 0.055 Uiso 1 1 calc R U
C25 C 0.68888(12) 0.2975(2) 0.80020(10) 0.0366(5) Uani 1 1 d . .
H25A H 0.6706 0.3942 0.8020 0.055 Uiso 1 1 calc R U
H25B H 0.7222 0.2963 0.7759 0.055 Uiso 1 1 calc R U
H25C H 0.7162 0.2652 0.8394 0.055 Uiso 1 1 calc R U
C26 C 0.64372(12) -0.0077(2) 0.76303(9) 0.0327(5) Uani 1 1 d . .
H26A H 0.6725 -0.0406 0.8018 0.049 Uiso 1 1 calc R U
H26B H 0.6759 -0.0066 0.7377 0.049 Uiso 1 1 calc R U
H26C H 0.6015 -0.0719 0.7468 0.049 Uiso 1 1 calc R U
C27 C 0.54980(12) 0.1694(2) 0.81880(9) 0.0347(5) Uani 1 1 d . .
H27A H 0.5784 0.1244 0.8553 0.052 Uiso 1 1 calc R U
H27B H 0.5045 0.1140 0.8010 0.052 Uiso 1 1 calc R U
H27C H 0.5360 0.2660 0.8266 0.052 Uiso 1 1 calc R U
Ge1 Ge 0.27087(2) 0.27750(2) 0.60723(2) 0.01338(5) Uani 1 1 d . .
Ge2 Ge 0.53639(2) 0.25216(2) 0.67398(2) 0.01360(5) Uani 1 1 d . .
O1 O 0.25066(7) 0.04435(14) 0.67480(6) 0.0250(3) Uani 1 1 d . .
Si1 Si 0.34752(3) 0.41500(5) 0.68751(2) 0.01587(11) Uani 1 1 d . .
Si2 Si 0.46462(3) 0.45842(5) 0.67596(2) 0.01535(11) Uani 1 1 d . .
Si3 Si 0.45733(3) 0.05913(5) 0.63104(2) 0.01448(11) Uani 1 1 d . .
Si4 Si 0.34376(3) 0.12522(5) 0.56424(2) 0.01606(11) Uani 1 1 d . .
Si5 Si 0.18279(3) 0.40264(5) 0.52999(2) 0.02151(12) Uani 1 1 d . .
Si6 Si 0.62044(3) 0.31216(6) 0.62081(2) 0.02087(12) Uani 1 1 d . .
Si7 Si 0.60786(3) 0.17618(6) 0.76828(2) 0.02198(12) Uani 1 1 d . .

loop_
_atom_site_aniso_label
_atom_site_aniso_U_11
_atom_site_aniso_U_22
_atom_site_aniso_U_33
_atom_site_aniso_U_23
_atom_site_aniso_U_13
_atom_site_aniso_U_12
C1 0.0206(10) 0.0126(9) 0.0157(9) -0.0038(7) 0.0078(8) -0.0019(7)
C2 0.0180(9) 0.0159(9) 0.0158(9) 0.0035(7) 0.0074(7) -0.0016(7)
C3 0.0193(10) 0.0188(9) 0.0180(9) 0.0028(7) 0.0089(8) -0.0014(7)
C4 0.0213(10) 0.0221(10) 0.0247(10) 0.0019(8) 0.0119(8) 0.0042(8)
C5 0.0160(10) 0.0298(11) 0.0250(11) 0.0057(9) 0.0053(8) -0.0007(8)
C6 0.0212(10) 0.0245(10) 0.0234(11) -0.0010(8) 0.0041(8) -0.0060(8)
C7 0.0205(10) 0.0169(9) 0.0200(10) 0.0025(8) 0.0064(8) -0.0006(7)
C8 0.0222(10) 0.0194(10) 0.0260(10) -0.0045(8) 0.0132(8) 0.0004(8)
C9 0.0205(11) 0.0407(13) 0.0426(14) 0.0013(11) 0.0064(10) 0.0010(10)
C10 0.0271(11) 0.0216(10) 0.0344(12) -0.0068(9) 0.0090(9) -0.0042(8)
C11 0.0260(11) 0.0280(11) 0.0190(10) -0.0031(8) 0.0104(8) -0.0036(8)
C12 0.0255(11) 0.0152(10) 0.0431(13) -0.0089(9) 0.0165(10) -0.0020(8)
C13 0.0250(11) 0.0191(10) 0.0274(11) 0.0060(8) 0.0108(9) 0.0025(8)
C14 0.0265(11) 0.0176(10) 0.0312(11) -0.0056(8) 0.0075(9) -0.0033(8)
C15 0.0204(10) 0.0160(9) 0.0244(10) 0.0023(8) 0.0072(8) -0.0006(7)
C16 0.0260(11) 0.0189(10) 0.0299(11) -0.0068(8) 0.0128(9) 0.0005(8)
C17 0.0242(11) 0.0254(11) 0.0356(12) -0.0157(9) 0.0070(9) -0.0025(9)
C18 0.0284(11) 0.0385(12) 0.0197(10) 0.0001(9) 0.0123(9) 0.0062(9)
C19 0.0522(15) 0.0370(13) 0.0244(12) 0.0046(10) -0.0048(11) -0.0069(11)
C20 0.0347(13) 0.0320(12) 0.0409(13) 0.0116(10) 0.0136(11) 0.0136(10)
C21 0.0390(13) 0.0363(13) 0.0443(14) 0.0210(11) 0.0197(11) 0.0103(10)
C22 0.0319(12) 0.0401(13) 0.0237(11) 0.0005(9) 0.0153(9) -0.0063(10)
C23 0.0234(11) 0.0340(12) 0.0372(13) 0.0016(10) 0.0107(9) -0.0091(9)
C24 0.0268(12) 0.0422(13) 0.0466(14) 0.0019(11) 0.0202(11) 0.0048(10)
C25 0.0316(13) 0.0357(12) 0.0315(13) -0.0006(10) -0.0070(10) -0.0035(10)
C26 0.0258(11) 0.0270(11) 0.0385(13) 0.0061(10) -0.0004(10) 0.0048(9)
C27 0.0439(14) 0.0411(13) 0.0179(11) 0.0042(10) 0.0077(10) 0.0011(11)
Ge1 0.01534(10) 0.01112(9) 0.01551(10) -0.00091(7) 0.00740(8) -0.00050(7)
Ge2 0.01472(10) 0.01217(9) 0.01459(10) -0.00018(7) 0.00544(7) -0.00041(7)
O1 0.0214(7) 0.0231(7) 0.0313(8) 0.0107(6) 0.0092(6) 0.0024(6)
Si1 0.0183(3) 0.0122(2) 0.0192(3) -0.0037(2) 0.0089(2) -0.00119(19)
Si2 0.0178(3) 0.0109(2) 0.0186(3) -0.00110(19) 0.0074(2) -0.00135(19)
Si3 0.0162(3) 0.0116(2) 0.0173(3) -0.00225(19) 0.0076(2) 0.00033(19)
Si4 0.0170(3) 0.0166(2) 0.0157(3) -0.0042(2) 0.0067(2) -0.0002(2)
Si5 0.0246(3) 0.0187(3) 0.0212(3) 0.0056(2) 0.0070(2) 0.0022(2)
Si6 0.0168(3) 0.0252(3) 0.0231(3) 0.0012(2) 0.0097(2) -0.0020(2)
Si7 0.0223(3) 0.0220(3) 0.0179(3) 0.0018(2) 0.0006(2) -0.0001(2)

loop_
_atom_type_symbol
_atom_type_description
_atom_type_scat_dispersion_real
_atom_type_scat_dispersion_imag
_atom_type_scat_source
C C 0.0033 0.0016 'International Tables Vol C Tables 4.2.6.8 and 6.1.1.4'
H H 0.0000 0.0000 'International Tables Vol C Tables 4.2.6.8 and 6.1.1.4'
Ge Ge 0.1547 1.8001 'International Tables Vol C Tables 4.2.6.8 and 6.1.1.4'
O O 0.0106 0.0060 'International Tables Vol C Tables 4.2.6.8 and 6.1.1.4'
Si Si 0.0817 0.0704 'International Tables Vol C Tables 4.2.6.8 and 6.1.1.4'

loop_
_geom_angle_atom_site_label_1
_geom_angle_atom_site_label_2
_geom_angle_atom_site_label_3
_geom_angle
O1 C1 C2 120.07(15)
O1 C1 Ge1 118.16(13)
C2 C1 Ge1 121.72(12)
C7 C2 C3 120.02(16)
C7 C2 C1 119.09(15)
C3 C2 C1 120.89(15)
C4 C3 C2 119.01(17)
C4 C3 C8 119.26(16)
C2 C3 C8 121.71(16)
C5 C4 C3 122.00(17)
C5 C4 H4 119.0
C3 C4 H4 119.0
C6 C5 C4 117.95(17)
C6 C5 C9 120.80(18)
C4 C5 C9 121.25(18)
C5 C6 C7 122.26(17)
C5 C6 H6 118.9
C7 C6 H6 118.9
C6 C7 C2 118.75(17)
C6 C7 C10 118.91(17)
C2 C7 C10 122.34(16)
C3 C8 H8A 109.5
C3 C8 H8B 109.5
H8A C8 H8B 109.5
C3 C8 H8C 109.5
H8A C8 H8C 109.5
H8B C8 H8C 109.5
C5 C9 H9A 109.5
C5 C9 H9B 109.5
H9A C9 H9B 109.5
C5 C9 H9C 109.5
H9A C9 H9C 109.5
H9B C9 H9C 109.5
C7 C10 H10A 109.5
C7 C10 H10B 109.5
H10A C10 H10B 109.5
C7 C10 H10C 109.5
H10A C10 H10C 109.5
H10B C10 H10C 109.5
Si1 C11 H11A 109.5
Si1 C11 H11B 109.5
H11A C11 H11B 109.5
Si1 C11 H11C 109.5
H11A C11 H11C 109.5
H11B C11 H11C 109.5
Si1 C12 H12A 109.5
Si1 C12 H12B 109.5
H12A C12 H12B 109.5
Si1 C12 H12C 109.5
H12A C12 H12C 109.5
H12B C12 H12C 109.5
Si2 C13 H13A 109.5
Si2 C13 H13B 109.5
H13A C13 H13B 109.5
Si2 C13 H13C 109.5
H13A C13 H13C 109.5
H13B C13 H13C 109.5
Si2 C14 H14A 109.5
Si2 C14 H14B 109.5
H14A C14 H14B 109.5
Si2 C14 H14C 109.5
H14A C14 H14C 109.5
H14B C14 H14C 109.5
Si3 C15 H15A 109.5
Si3 C15 H15B 109.5
H15A C15 H15B 109.5
Si3 C15 H15C 109.5
H15A C15 H15C 109.5
H15B C15 H15C 109.5
Si3 C16 H16A 109.5
Si3 C16 H16B 109.5
H16A C16 H16B 109.5
Si3 C16 H16C 109.5
H16A C16 H16C 109.5
H16B C16 H16C 109.5
Si4 C17 H17A 109.5
Si4 C17 H17B 109.5
H17A C17 H17B 109.5
Si4 C17 H17C 109.5
H17A C17 H17C 109.5
H17B C17 H17C 109.5
Si4 C18 H18A 109.5
Si4 C18 H18B 109.5
H18A C18 H18B 109.5
Si4 C18 H18C 109.5
H18A C18 H18C 109.5
H18B C18 H18C 109.5
Si5 C19 H19A 109.5
Si5 C19 H19B 109.5
H19A C19 H19B 109.5
Si5 C19 H19C 109.5
H19A C19 H19C 109.5
H19B C19 H19C 109.5
Si5 C20 H20A 109.5
Si5 C20 H20B 109.5
H20A C20 H20B 109.5
Si5 C20 H20C 109.5
H20A C20 H20C 109.5
H20B C20 H20C 109.5
Si5 C21 H21A 109.5
Si5 C21 H21B 109.5
H21A C21 H21B 109.5
Si5 C21 H21C 109.5
H21A C21 H21C 109.5
H21B C21 H21C 109.5
Si6 C22 H22A 109.5
Si6 C22 H22B 109.5
H22A C22 H22B 109.5
Si6 C22 H22C 109.5
H22A C22 H22C 109.5
H22B C22 H22C 109.5
Si6 C23 H23A 109.5
Si6 C23 H23B 109.5
H23A C23 H23B 109.5
Si6 C23 H23C 109.5
H23A C23 H23C 109.5
H23B C23 H23C 109.5
Si6 C24 H24A 109.5
Si6 C24 H24B 109.5
H24A C24 H24B 109.5
Si6 C24 H24C 109.5
H24A C24 H24C 109.5
H24B C24 H24C 109.5
Si7 C25 H25A 109.5
Si7 C25 H25B 109.5
H25A C25 H25B 109.5
Si7 C25 H25C 109.5
H25A C25 H25C 109.5
H25B C25 H25C 109.5
Si7 C26 H26A 109.5
Si7 C26 H26B 109.5
H26A C26 H26B 109.5
Si7 C26 H26C 109.5
H26A C26 H26C 109.5
H26B C26 H26C 109.5
Si7 C27 H27A 109.5
Si7 C27 H27B 109.5
H27A C27 H27B 109.5
Si7 C27 H27C 109.5
H27A C27 H27C 109.5
H27B C27 H27C 109.5
C1 Ge1 Si5 109.36(5)
C1 Ge1 Si1 104.48(5)
Si5 Ge1 Si1 117.81(2)
C1 Ge1 Si4 103.93(5)
Si5 Ge1 Si4 107.70(2)
Si1 Ge1 Si4 112.62(2)
Si2 Ge2 Si3 110.51(2)
Si2 Ge2 Si7 112.77(2)
Si3 Ge2 Si7 106.62(2)
Si2 Ge2 Si6 106.81(2)
Si3 Ge2 Si6 111.96(2)
Si7 Ge2 Si6 108.23(2)
C11 Si1 C12 109.37(9)
C11 Si1 Si2 111.81(7)
C12 Si1 Si2 104.47(6)
C11 Si1 Ge1 109.55(6)
C12 Si1 Ge1 110.86(7)
Si2 Si1 Ge1 110.70(2)
C14 Si2 C13 108.93(9)
C14 Si2 Si1 109.22(7)
C13 Si2 Si1 104.45(6)
C14 Si2 Ge2 108.94(6)
C13 Si2 Ge2 110.26(6)
Si1 Si2 Ge2 114.85(2)
C15 Si3 C16 108.80(9)
C15 Si3 Si4 104.73(6)
C16 Si3 Si4 109.21(7)
C15 Si3 Ge2 110.75(6)
C16 Si3 Ge2 108.50(6)
Si4 Si3 Ge2 114.68(2)
C18 Si4 C17 105.92(10)
C18 Si4 Si3 111.23(7)
C17 Si4 Si3 105.35(7)
C18 Si4 Ge1 111.20(7)
C17 Si4 Ge1 110.62(6)
Si3 Si4 Ge1 112.18(2)
C20 Si5 C19 107.42(11)
C20 Si5 C21 106.73(10)
C19 Si5 C21 110.57(11)
C20 Si5 Ge1 116.19(7)
C19 Si5 Ge1 105.87(7)
C21 Si5 Ge1 110.03(7)
C22 Si6 C23 107.75(10)
C22 Si6 C24 108.18(10)
C23 Si6 C24 108.84(10)
C22 Si6 Ge2 111.04(7)
C23 Si6 Ge2 109.43(7)
C24 Si6 Ge2 111.50(7)
C27 Si7 C25 108.29(11)
C27 Si7 C26 107.73(10)
C25 Si7 C26 109.08(10)
C27 Si7 Ge2 111.35(7)
C25 Si7 Ge2 111.42(7)
C26 Si7 Ge2 108.87(7)

loop_
_geom_bond_atom_site_label_1
_geom_bond_atom_site_label_2
_geom_bond_distance
C1 O1 1.217(2)
C1 C2 1.513(2)
C1 Ge1 2.0438(17)
C2 C7 1.403(2)
C2 C3 1.403(2)
C3 C4 1.392(3)
C3 C8 1.508(2)
C4 C5 1.386(3)
C4 H4 0.9500
C5 C6 1.388(3)
C5 C9 1.510(3)
C6 C7 1.392(3)
C6 H6 0.9500
C7 C10 1.509(3)
C8 H8A 0.9800
C8 H8B 0.9800
C8 H8C 0.9800
C9 H9A 0.9800
C9 H9B 0.9800
C9 H9C 0.9800
C10 H10A 0.9800
C10 H10B 0.9800
C10 H10C 0.9800
C11 Si1 1.8756(19)
C11 H11A 0.9800
C11 H11B 0.9800
C11 H11C 0.9800
C12 Si1 1.8886(18)
C12 H12A 0.9800
C12 H12B 0.9800
C12 H12C 0.9800
C13 Si2 1.8863(19)
C13 H13A 0.9800
C13 H13B 0.9800
C13 H13C 0.9800
C14 Si2 1.8845(19)
C14 H14A 0.9800
C14 H14B 0.9800
C14 H14C 0.9800
C15 Si3 1.8805(18)
C15 H15A 0.9800
C15 H15B 0.9800
C15 H15C 0.9800
C16 Si3 1.8891(18)
C16 H16A 0.9800
C16 H16B 0.9800
C16 H16C 0.9800
C17 Si4 1.8901(19)
C17 H17A 0.9800
C17 H17B 0.9800
C17 H17C 0.9800
C18 Si4 1.885(2)
C18 H18A 0.9800
C18 H18B 0.9800
C18 H18C 0.9800
C19 Si5 1.870(2)
C19 H19A 0.9800
C19 H19B 0.9800
C19 H19C 0.9800
C20 Si5 1.866(2)
C20 H20A 0.9800
C20 H20B 0.9800
C20 H20C 0.9800
C21 Si5 1.873(2)
C21 H21A 0.9800
C21 H21B 0.9800
C21 H21C 0.9800
C22 Si6 1.873(2)
C22 H22A 0.9800
C22 H22B 0.9800
C22 H22C 0.9800
C23 Si6 1.877(2)
C23 H23A 0.9800
C23 H23B 0.9800
C23 H23C 0.9800
C24 Si6 1.878(2)
C24 H24A 0.9800
C24 H24B 0.9800
C24 H24C 0.9800
C25 Si7 1.874(2)
C25 H25A 0.9800
C25 H25B 0.9800
C25 H25C 0.9800
C26 Si7 1.876(2)
C26 H26A 0.9800
C26 H26B 0.9800
C26 H26C 0.9800
C27 Si7 1.867(2)
C27 H27A 0.9800
C27 H27B 0.9800
C27 H27C 0.9800
Ge1 Si5 2.3986(6)
Ge1 Si1 2.4151(6)
Ge1 Si4 2.4222(5)
Ge2 Si2 2.3734(6)
Ge2 Si3 2.3793(6)
Ge2 Si7 2.3803(6)
Ge2 Si6 2.3838(6)
Si1 Si2 2.3354(8)
Si3 Si4 2.3395(7)

loop_
_geom_torsion_atom_site_label_1
_geom_torsion_atom_site_label_2
_geom_torsion_atom_site_label_3
_geom_torsion_atom_site_label_4
_geom_torsion
O1 C1 C2 C7 -64.1(2)
Ge1 C1 C2 C7 113.28(16)
O1 C1 C2 C3 115.11(19)
Ge1 C1 C2 C3 -67.5(2)
C7 C2 C3 C4 -0.2(3)
C1 C2 C3 C4 -179.36(16)
C7 C2 C3 C8 177.97(16)
C1 C2 C3 C8 -1.2(3)
C2 C3 C4 C5 -0.5(3)
C8 C3 C4 C5 -178.74(17)
C3 C4 C5 C6 0.4(3)
C3 C4 C5 C9 179.84(18)
C4 C5 C6 C7 0.5(3)
C9 C5 C6 C7 -178.98(18)
C5 C6 C7 C2 -1.1(3)
C5 C6 C7 C10 179.33(18)
C3 C2 C7 C6 1.0(3)
C1 C2 C7 C6 -179.82(16)
C3 C2 C7 C10 -179.50(17)
C1 C2 C7 C10 -0.3(3)

loop_
_publcif_info_datablock.id
_publcif_info_datablock.publ_exptl
_publcif_info_datablock.publ_geom
_publcif_info_datablock.structure
{dcc85ecf-add0-48b4-941a-f9bf566ebe4c} y y y
